data_4128517
loop_
_publ_author_name
'Dong, Liao-Bin'
'Zhang, Xiao'
'Rudolf, Jeffrey D.'
'Deng, Ming-Rong'
'Kalkreuter, Edward'
'Cepeda, Alexis J.'
'Renata, Hans'
'Shen, Ben'

_publ_section_title
;
 Cryptic and Stereospecific Hydroxylation, Oxidation, and Reduction in
 Platensimycin and Platencin Biosynthesis.
;
_journal_issue 9
_journal_name_full 'Journal of the American Chemical Society'
_journal_page_first 4043
_journal_page_last 4050
_journal_paper_doi 10.1021/jacs.8b13452
_journal_volume 141
_journal_year 2019
_chemical_absolute_configuration unk
_chemical_formula_moiety 'C20 H30 O4'
_chemical_formula_sum 'C20 H30 O4'
_chemical_formula_weight 334.46
_space_group_crystal_system trigonal
_space_group_IT_number 154
_space_group_name_Hall 'P 32 2"'
_space_group_name_H-M_alt 'P 32 2 1'
_symmetry_Int_Tables_number 154
_audit_creation_date 2018-05-10
_audit_creation_method
;
Olex2 1.2
(compiled Apr  3 2018 12:10:17 for OlexSys, GUI svn.r5486)
;
_cell_angle_alpha 90
_cell_angle_beta 90
_cell_angle_gamma 120
_cell_formula_units_Z 6
_cell_length_a 11.20060(10)
_cell_length_b 11.20060(10)
_cell_length_c 25.1011(4)
_cell_measurement_reflns_used 9909
_cell_measurement_temperature 296(2)
_cell_measurement_theta_max 29.79
_cell_measurement_theta_min 2.25
_cell_volume 2727.13(6)
_computing_molecular_graphics 'Olex2 (Dolomanov et al., 2009)'
_computing_publication_material 'Olex2 (Dolomanov et al., 2009)'
_computing_structure_refinement 'olex2.refine (Bourhis et al., 2015)'
_diffrn_ambient_temperature 296.15
_diffrn_measured_fraction_theta_full 0.9950
_diffrn_measured_fraction_theta_max 0.9947
_diffrn_measurement_device_type 'Bruker APEX-II CCD'
_diffrn_measurement_method '\f and \w scans'
_diffrn_radiation_type 'Mo K\a'
_diffrn_radiation_wavelength 0.71073
_diffrn_reflns_av_R_equivalents 0.0483
_diffrn_reflns_av_unetI/netI 0.0186
_diffrn_reflns_limit_h_max 15
_diffrn_reflns_limit_h_min -16
_diffrn_reflns_limit_k_max 16
_diffrn_reflns_limit_k_min -15
_diffrn_reflns_limit_l_max 35
_diffrn_reflns_limit_l_min -35
_diffrn_reflns_number 110751
_diffrn_reflns_theta_full 30.6497
_diffrn_reflns_theta_max 30.65
_diffrn_reflns_theta_min 2.10
_diffrn_standards_number 0
_exptl_absorpt_coefficient_mu 0.083
_exptl_absorpt_correction_type none
_exptl_crystal_density_diffrn 1.2218
_exptl_crystal_F_000 1092.5751
_refine_diff_density_max 0.2190
_refine_diff_density_min -0.2919
_refine_diff_density_rms 0.0631
_refine_ls_abs_structure_details 'Flack, H. D. (1983). Acta Cryst. A39, 876-881.'
_refine_ls_abs_structure_Flack -0.1(7)
_refine_ls_d_res_high 0.6971
_refine_ls_d_res_low 9.7000
_refine_ls_goodness_of_fit_ref 1.0239
_refine_ls_hydrogen_treatment constr
_refine_ls_matrix_type full
_refine_ls_number_constraints 47
_refine_ls_number_parameters 222
_refine_ls_number_reflns 5607
_refine_ls_number_restraints 0
_refine_ls_restrained_S_all 1.0239
_refine_ls_R_factor_all 0.0500
_refine_ls_R_factor_gt 0.0413
_refine_ls_shift/su_max 0.0006
_refine_ls_shift/su_mean 0.0001
_refine_ls_structure_factor_coef Fsqd
_refine_ls_weighting_details 'w=1/[\s^2^(Fo^2^)+(0.1P)^2^] where P=(Fo^2^+2Fc^2^)/3'
_refine_ls_weighting_scheme calc
_refine_ls_wR_factor_gt 0.1221
_refine_ls_wR_factor_ref 0.1330
_reflns_Friedel_coverage 0.992
_reflns_limit_h_max 13
_reflns_limit_h_min -13
_reflns_limit_k_max 8
_reflns_limit_k_min -8
_reflns_limit_l_max 35
_reflns_limit_l_min -35
_reflns_number_gt 4910
_reflns_number_total 5607
_reflns_threshold_expression I>=2u(I)
_cod_data_source_file ja8b13452_si_003.cif
_cod_data_source_block Shen2_0m
_cod_original_sg_symbol_Hall ' P 32 2"'
_cod_database_code 4128517
_olex2_refinement_description
;
1. Fixed Uiso
 At 1.2 times of:
  All C(H) groups, All C(H,H) groups
 At 1.5 times of:
  All C(H,H,H) groups, All O(H) groups
2.a Ternary CH refined with riding coordinates:
 C1(H1a), C4(H4a), C6(H6), C11(H11), C17(H17)
2.b Secondary CH2 refined with riding coordinates:
 C0aa(H0aa,H0ab), C12(H12a,H12b), C13(H13a,H13b), C14(H14a,H14b), C16(H16a,
 H16b), C18(H18a,H18b), C19(H19a,H19b)
2.c Idealised Me refined as rotating group:
 C2(H2a,H2b,H2c), C15(H15a,H15b,H15c), C20(H20a,H20b,H20c)
2.d Idealised tetrahedral OH refined as rotating group:
 O1(H1), O4(H4)
;
_olex2_submission_special_instructions 'No special instructions were received'

loop_
_space_group_symop_id
_space_group_symop_operation_xyz
1 x,y,z
2 -y,x-y,z+2/3
3 -x+y,-x,z+1/3
4 x-y,-y,-z+1/3
5 -x,-x+y,-z+2/3
6 y,x,-z

loop_
_atom_site_label
_atom_site_type_symbol
_atom_site_fract_x
_atom_site_fract_y
_atom_site_fract_z
_atom_site_U_iso_or_equiv
_atom_site_adp_type
_atom_site_occupancy
_atom_site_refinement_flags_posn
O1 O 0.72370(11) 0.16378(15) -0.05944(5) 0.0641(4) Uani 1.000000 .
C2 C 1.0361(2) 0.3766(3) 0.26444(6) 0.0721(5) Uani 1.000000 .
O3 O 0.88386(15) 0.15250(15) -0.10648(5) 0.0722(4) Uani 1.000000 .
O4 O 0.90506(11) 0.54592(10) 0.08301(4) 0.0424(2) Uani 1.000000 .
C1 C 0.92824(16) 0.20039(16) 0.18552(5) 0.0486(3) Uani 1.000000 .
C0aa C 0.82867(13) 0.20535(14) 0.14505(5) 0.0411(3) Uani 1.000000 .
C3 C 0.91706(11) 0.35235(12) 0.12195(4) 0.0312(2) Uani 1.000000 .
C4 C 1.04924(11) 0.36950(11) 0.09365(4) 0.0281(2) Uani 1.000000 .
C5 C 1.03193(11) 0.31831(11) 0.03447(4) 0.0285(2) Uani 1.000000 .
C6 C 0.95300(12) 0.37949(11) 0.00458(4) 0.0286(2) Uani 1.000000 .
C7 C 0.94702(13) 0.36175(14) -0.05743(4) 0.0353(2) Uani 1.000000 .
C8 C 0.85103(14) 0.21519(16) -0.07717(5) 0.0416(3) Uani 1.000000 .
C9 C 1.01861(15) 0.35337(16) 0.20462(5) 0.0477(3) Uani 1.000000 .
O10 O 1.15382(10) 0.39946(11) 0.18058(3) 0.0454(2) Uani 1.000000 .
C11 C 1.12283(13) 0.31844(14) 0.13203(5) 0.0374(2) Uani 1.000000 .
C12 C 1.09326(15) 0.41555(15) -0.07897(5) 0.0430(3) Uani 1.000000 .
C13 C 1.17424(15) 0.35917(17) -0.05050(5) 0.0454(3) Uani 1.000000 .
C14 C 1.17779(13) 0.38291(15) 0.00972(5) 0.0389(3) Uani 1.000000 .
C15 C 0.8925(2) 0.4512(2) -0.08275(6) 0.0566(4) Uani 1.000000 .
C16 C 0.81449(12) 0.33816(13) 0.03133(4) 0.0334(2) Uani 1.000000 .
C17 C 0.83631(12) 0.39821(13) 0.08713(4) 0.0332(2) Uani 1.000000 .
C18 C 0.96158(14) 0.43229(16) 0.17509(5) 0.0429(3) Uani 1.000000 .
C19 C 1.03135(17) 0.17445(16) 0.15543(6) 0.0489(3) Uani 1.000000 .
C20 C 0.96197(15) 0.16085(13) 0.02824(5) 0.0384(3) Uani 1.000000 .
H1 H 0.6760(7) 0.0850(10) -0.0707(9) 0.0962(5) Uiso 1.000000 GR
H2a H 0.9497(5) 0.3562(19) 0.28003(11) 0.1081(8) Uiso 1.000000 GR
H2b H 1.0660(19) 0.3172(14) 0.27960(12) 0.1081(8) Uiso 1.000000 GR
H2c H 1.1038(14) 0.4709(5) 0.27147(6) 0.1081(8) Uiso 1.000000 GR
H4 H 0.8700(14) 0.5758(2) 0.1039(6) 0.0636(3) Uiso 1.000000 GR
H1a H 0.88180(16) 0.13516(16) 0.21469(5) 0.0583(4) Uiso 1.000000 R
H0aa H 0.80316(13) 0.13551(14) 0.11772(5) 0.0493(3) Uiso 1.000000 R
H0ab H 0.74599(13) 0.19400(14) 0.16218(5) 0.0493(3) Uiso 1.000000 R
H4a H 1.11122(11) 0.46941(11) 0.09148(4) 0.0338(2) Uiso 1.000000 R
H6 H 1.00881(12) 0.47920(11) 0.01029(4) 0.0343(2) Uiso 1.000000 R
H11 H 1.20651(13) 0.32710(14) 0.11593(5) 0.0449(3) Uiso 1.000000 R
H12a H 1.08727(15) 0.39223(15) -0.11646(5) 0.0517(3) Uiso 1.000000 R
H12b H 1.14371(15) 0.51529(15) -0.07617(5) 0.0517(3) Uiso 1.000000 R
H13a H 1.13222(15) 0.26117(17) -0.05754(5) 0.0544(4) Uiso 1.000000 R
H13b H 1.26772(15) 0.40406(17) -0.06420(5) 0.0544(4) Uiso 1.000000 R
H14a H 1.22710(13) 0.48125(15) 0.01672(5) 0.0467(3) Uiso 1.000000 R
H14b H 1.22797(13) 0.34353(15) 0.02675(5) 0.0467(3) Uiso 1.000000 R
H15a H 0.7962(4) 0.4117(8) -0.0749(5) 0.0849(6) Uiso 1.000000 GR
H15b H 0.9423(10) 0.5429(4) -0.0685(4) 0.0849(6) Uiso 1.000000 GR
H15c H 0.9053(14) 0.4545(12) -0.12066(8) 0.0849(6) Uiso 1.000000 GR
H16a H 0.76454(12) 0.37118(13) 0.01010(4) 0.0401(3) Uiso 1.000000 R
H16b H 0.75945(12) 0.23846(13) 0.03322(4) 0.0401(3) Uiso 1.000000 R
H17 H 0.74580(12) 0.36590(13) 0.10349(4) 0.0398(3) Uiso 1.000000 R
H18a H 1.03168(14) 0.52789(16) 0.16966(5) 0.0515(3) Uiso 1.000000 R
H18b H 0.88377(14) 0.42826(16) 0.19371(5) 0.0515(3) Uiso 1.000000 R
H19a H 1.08233(17) 0.14777(16) 0.17916(6) 0.0587(4) Uiso 1.000000 R
H19b H 0.98718(17) 0.10526(16) 0.12786(6) 0.0587(4) Uiso 1.000000 R
H20a H 1.0141(6) 0.12770(18) 0.0472(4) 0.0576(4) Uiso 1.000000 GR
H20b H 0.8702(4) 0.11861(15) 0.0424(4) 0.0576(4) Uiso 1.000000 GR
H20c H 0.9580(10) 0.13799(14) -0.00882(6) 0.0576(4) Uiso 1.000000 GR

loop_
_atom_site_aniso_label
_atom_site_aniso_U_11
_atom_site_aniso_U_22
_atom_site_aniso_U_33
_atom_site_aniso_U_12
_atom_site_aniso_U_13
_atom_site_aniso_U_23
O1 0.0368(5) 0.0689(8) 0.0731(7) 0.0161(5) -0.0043(5) -0.0370(6)
C2 0.0700(11) 0.1082(16) 0.0268(6) 0.0361(11) -0.0036(7) -0.0023(8)
O3 0.0640(8) 0.0656(8) 0.0707(7) 0.0200(6) 0.0119(6) -0.0334(6)
O4 0.0495(5) 0.0385(5) 0.0431(5) 0.0250(4) 0.0120(4) -0.0025(4)
C1 0.0472(7) 0.0490(7) 0.0355(6) 0.0136(6) 0.0016(5) 0.0152(5)
C0aa 0.0332(6) 0.0407(6) 0.0356(5) 0.0081(5) 0.0044(4) 0.0063(5)
C3 0.0291(5) 0.0330(5) 0.0253(4) 0.0110(4) 0.0012(4) -0.0016(4)
C4 0.0252(4) 0.0284(5) 0.0266(4) 0.0103(4) -0.0002(3) -0.0003(4)
C5 0.0276(5) 0.0311(5) 0.0271(4) 0.0149(4) 0.0002(3) -0.0007(4)
C6 0.0308(5) 0.0298(5) 0.0263(4) 0.0160(4) -0.0007(4) -0.0032(4)
C7 0.0439(6) 0.0412(6) 0.0250(4) 0.0244(5) -0.0016(4) -0.0015(4)
C8 0.0435(7) 0.0505(7) 0.0306(5) 0.0233(6) -0.0044(5) -0.0086(5)
C9 0.0440(7) 0.0600(8) 0.0275(5) 0.0173(7) -0.0006(5) 0.0012(5)
O10 0.0379(5) 0.0574(6) 0.0306(4) 0.0162(4) -0.0082(3) -0.0034(4)
C11 0.0348(6) 0.0418(6) 0.0329(5) 0.0171(5) -0.0055(4) 0.0009(5)
C12 0.0463(7) 0.0464(7) 0.0315(5) 0.0194(6) 0.0084(5) 0.0046(5)
C13 0.0401(7) 0.0574(8) 0.0397(6) 0.0253(6) 0.0112(5) 0.0001(6)
C14 0.0310(5) 0.0507(7) 0.0356(5) 0.0208(5) 0.0034(4) 0.0006(5)
C15 0.0798(12) 0.0687(11) 0.0392(6) 0.0506(9) -0.0029(7) 0.0105(6)
C16 0.0303(5) 0.0406(6) 0.0313(5) 0.0192(5) -0.0028(4) -0.0047(4)
C17 0.0295(5) 0.0377(6) 0.0326(5) 0.0170(5) 0.0038(4) -0.0038(4)
C18 0.0411(6) 0.0522(7) 0.0285(5) 0.0180(6) 0.0002(5) -0.0085(5)
C19 0.0530(8) 0.0482(8) 0.0443(7) 0.0242(7) -0.0071(6) 0.0113(6)
C20 0.0456(7) 0.0334(5) 0.0392(6) 0.0220(5) -0.0013(5) -0.0027(5)

loop_
_atom_type_symbol
_atom_type_scat_dispersion_real
_atom_type_scat_dispersion_imag
_atom_type_scat_Cromer_Mann_a1
_atom_type_scat_Cromer_Mann_a2
_atom_type_scat_Cromer_Mann_a3
_atom_type_scat_Cromer_Mann_a4
_atom_type_scat_Cromer_Mann_b1
_atom_type_scat_Cromer_Mann_b2
_atom_type_scat_Cromer_Mann_b3
_atom_type_scat_Cromer_Mann_b4
_atom_type_scat_Cromer_Mann_c
_atom_type_scat_source
_atom_type_scat_dispersion_source
H 0.00000 0.00000 0.49300 0.32291 0.14019 0.04081 10.51090 26.12570 3.14236 57.79970 0.0030380000826 'International Tables Volume C Table 6.1.1.4 (pp. 500-502)' 'Henke, Gullikson and Davis, At. Data and Nucl. Data Tables, 1993, 54, 2'
C 0.00347 0.00161 2.31000 1.02000 1.58860 0.86500 20.84390 10.20750 0.56870 51.65120 0.215599998832 'International Tables Volume C Table 6.1.1.4 (pp. 500-502)' 'Henke, Gullikson and Davis, At. Data and Nucl. Data Tables, 1993, 54, 2'
O 0.01158 0.00611 3.04850 2.28680 1.54630 0.86700 13.27710 5.70110 0.32390 32.90890 0.250800013542 'International Tables Volume C Table 6.1.1.4 (pp. 500-502)' 'Henke, Gullikson and Davis, At. Data and Nucl. Data Tables, 1993, 54, 2'

loop_
_geom_angle_atom_site_label_1
_geom_angle_atom_site_label_2
_geom_angle_atom_site_label_3
_geom_angle
H1 O1 C8 109.5
H2a C2 C9 109.5
H2b C2 C9 109.5
H2b C2 H2a 109.5
H2c C2 C9 109.5
H2c C2 H2a 109.5
H2c C2 H2b 109.5
H4 O4 C17 109.5
C9 C1 C0aa 104.33(13)
C19 C1 C0aa 108.28(11)
C19 C1 C9 102.90(12)
H1a C1 C0aa 113.47(7)
H1a C1 C9 113.47(7)
H1a C1 C19 113.47(7)
C3 C0aa C1 101.37(10)
H0aa C0aa C1 111.50(9)
H0aa C0aa C3 111.50(6)
H0ab C0aa C1 111.50(8)
H0ab C0aa C3 111.50(7)
H0ab C0aa H0aa 109.3
C4 C3 C0aa 111.30(10)
C17 C3 C0aa 113.74(10)
C17 C3 C4 112.57(8)
C18 C3 C0aa 98.19(10)
C18 C3 C4 108.03(9)
C18 C3 C17 112.02(10)
C5 C4 C3 116.64(8)
C11 C4 C3 108.51(9)
C11 C4 C5 116.40(9)
H4a C4 C3 104.60(6)
H4a C4 C5 104.60(5)
H4a C4 C11 104.60(6)
C6 C5 C4 106.81(8)
C14 C5 C4 107.49(9)
C14 C5 C6 107.46(8)
C20 C5 C4 114.46(9)
C20 C5 C6 112.34(9)
C20 C5 C14 107.97(9)
C7 C6 C5 114.90(8)
C16 C6 C5 111.58(8)
C16 C6 C7 115.09(9)
H6 C6 C5 104.62(5)
H6 C6 C7 104.62(6)
H6 C6 C16 104.62(6)
C8 C7 C6 114.92(10)
C12 C7 C6 109.33(10)
C12 C7 C8 110.35(10)
C15 C7 C6 109.39(10)
C15 C7 C8 105.62(11)
C15 C7 C12 106.88(11)
O3 C8 O1 122.27(14)
C7 C8 O1 112.71(11)
C7 C8 O3 124.99(13)
C1 C9 C2 116.54(13)
O10 C9 C2 108.94(12)
O10 C9 C1 104.37(12)
C18 C9 C2 116.04(15)
C18 C9 C1 104.92(11)
C18 C9 O10 104.81(10)
C11 O10 C9 104.09(9)
O10 C11 C4 107.18(10)
C19 C11 C4 115.32(10)
C19 C11 O10 99.27(10)
H11 C11 C4 111.45(6)
H11 C11 O10 111.45(6)
H11 C11 C19 111.45(8)
C13 C12 C7 114.43(10)
H12a C12 C7 108.65(6)
H12a C12 C13 108.65(7)
H12b C12 C7 108.65(7)
H12b C12 C13 108.65(8)
H12b C12 H12a 107.6
C14 C13 C12 111.18(11)
H13a C13 C12 109.40(8)
H13a C13 C14 109.40(8)
H13b C13 C12 109.40(7)
H13b C13 C14 109.40(7)
H13b C13 H13a 108.0
C13 C14 C5 112.65(10)
H14a C14 C5 109.06(7)
H14a C14 C13 109.06(8)
H14b C14 C5 109.06(6)
H14b C14 C13 109.06(7)
H14b C14 H14a 107.8
H15a C15 C7 109.5
H15b C15 C7 109.5
H15b C15 H15a 109.5
H15c C15 C7 109.5
H15c C15 H15a 109.5
H15c C15 H15b 109.5
C17 C16 C6 110.81(9)
H16a C16 C6 109.48(6)
H16a C16 C17 109.48(6)
H16b C16 C6 109.48(6)
H16b C16 C17 109.48(7)
H16b C16 H16a 108.1
C3 C17 O4 111.31(10)
C16 C17 O4 108.55(10)
C16 C17 C3 111.81(9)
H17 C17 O4 108.36(6)
H17 C17 C3 108.36(6)
H17 C17 C16 108.36(6)
C9 C18 C3 101.08(11)
H18a C18 C3 111.56(7)
H18a C18 C9 111.56(7)
H18b C18 C3 111.56(7)
H18b C18 C9 111.56(7)
H18b C18 H18a 109.4
C11 C19 C1 99.27(12)
H19a C19 C1 111.92(7)
H19a C19 C11 111.92(7)
H19b C19 C1 111.92(8)
H19b C19 C11 111.92(7)
H19b C19 H19a 109.6
H20a C20 C5 109.5
H20b C20 C5 109.5
H20b C20 H20a 109.5
H20c C20 C5 109.5
H20c C20 H20a 109.5
H20c C20 H20b 109.5

loop_
_geom_bond_atom_site_label_1
_geom_bond_atom_site_label_2
_geom_bond_distance
O1 C8 1.3200(17)
O1 H1 0.8200
C2 C9 1.5197(18)
C2 H2a 0.9600
C2 H2b 0.9600
C2 H2c 0.9600
O3 C8 1.1948(18)
O4 C17 1.4377(15)
O4 H4 0.8200
C1 C0aa 1.530(2)
C1 C9 1.567(2)
C1 C19 1.525(2)
C1 H1a 0.9800
C0aa C3 1.5483(17)
C0aa H0aa 0.9700
C0aa H0ab 0.9700
C3 C4 1.5648(15)
C3 C17 1.5199(16)
C3 C18 1.5437(16)
C4 C5 1.5692(14)
C4 C11 1.5510(16)
C4 H4a 0.9800
C5 C6 1.5554(15)
C5 C14 1.5481(15)
C5 C20 1.5385(16)
C6 C7 1.5663(14)
C6 C16 1.5342(15)
C6 H6 0.9800
C7 C8 1.5268(18)
C7 C12 1.5334(18)
C7 C15 1.5466(18)
C9 O10 1.4637(17)
C9 C18 1.518(2)
O10 C11 1.4541(15)
C11 C19 1.5308(19)
C11 H11 0.9800
C12 C13 1.518(2)
C12 H12a 0.9700
C12 H12b 0.9700
C13 C14 1.5317(17)
C13 H13a 0.9700
C13 H13b 0.9700
C14 H14a 0.9700
C14 H14b 0.9700
C15 H15a 0.9600
C15 H15b 0.9600
C15 H15c 0.9600
C16 C17 1.5196(15)
C16 H16a 0.9700
C16 H16b 0.9700
C17 H17 0.9800
C18 H18a 0.9700
C18 H18b 0.9700
C19 H19a 0.9700
C19 H19b 0.9700
C20 H20a 0.9600
C20 H20b 0.9600
C20 H20c 0.9600
